data_7213535
loop_
_publ_author_name
'Angell, Richard M.'
'Biggadike, Keith'
'Farrell, Rosanne M.'
'Flack, Stephen S.'
'Hancock, Ashley P.'
'Irving, Wendy R.'
'Lynn, Sean M.'
'Procopiou, Panayiotis A.'

_publ_section_title
;
 Novel glucocorticoid antedrugs possessing a 21-(\g-lactone) ring
;
_journal_issue 6
_journal_name_full 'Journal of the Chemical Society, Perkin Transactions 1'
_journal_page_first 831
_journal_paper_doi 10.1039/b200190j
_journal_year 2002
_chemical_formula_sum 'C28 H34 F2 O7 S'
_chemical_formula_weight 552.64
_chemical_name_systematic
; 
(4aS,4bR,5S,6aS,6bS,9aR,10aS,10bS,12S)-4b,12-difluoro-5-hydroxy-4a,6a,8,
8-tetramethyl-6b-({[(3S)-2-oxotetrahydro-3-furanyl]sulfanyl}acetyl)-4a,4b,5,6,
6a,6b,9a,10,10a,10b,11,12-dodecahydro-2H-naphtho[2',1':4,5]indeno[1,2-d][1,3]
dioxol-2-one
;
_space_group_IT_number 19
_symmetry_cell_setting orthorhombic
_symmetry_space_group_name_Hall 'P 2ac 2ab'
_symmetry_space_group_name_H-M 'P 21 21 21'
_atom_sites_solution_hydrogens geom
_atom_sites_solution_primary direct
_atom_sites_solution_secondary difmap
_audit_creation_method SHELXL
_cell_angle_alpha 90.00
_cell_angle_beta 90.00
_cell_angle_gamma 90.00
_cell_formula_units_Z 4
_cell_length_a 7.939(2)
_cell_length_b 14.627(3)
_cell_length_c 29.719(6)
_cell_measurement_reflns_used 19
_cell_measurement_temperature 293(2)
_cell_measurement_theta_max 46.76
_cell_measurement_theta_min 8.44
_cell_volume 3451.1(13)
_computing_cell_refinement 'Siemens XSCANS'
_computing_data_collection 'Siemens XSCANS'
_computing_data_reduction 'Siemens SHELXTL'
_computing_molecular_graphics 'Siemens SHELXTL'
_computing_publication_material 'Siemens SHELXTL'
_computing_structure_refinement 'SHELXL-93 (Sheldrick, 1993)'
_computing_structure_solution 'SHELXS-86 (Sheldrick, 1990)'
_diffrn_ambient_temperature 293(2)
_diffrn_measurement_device 'Siemens P3'
_diffrn_measurement_method '\w scans'
_diffrn_radiation_monochromator graphite
_diffrn_radiation_source 'fine-focus sealed tube'
_diffrn_radiation_type CuK\a
_diffrn_radiation_wavelength 1.54178
_diffrn_reflns_av_R_equivalents 0.0000
_diffrn_reflns_av_sigmaI/netI 0.0694
_diffrn_reflns_limit_h_max 8
_diffrn_reflns_limit_h_min 0
_diffrn_reflns_limit_k_max 15
_diffrn_reflns_limit_k_min 0
_diffrn_reflns_limit_l_max 32
_diffrn_reflns_limit_l_min 0
_diffrn_reflns_number 2624
_diffrn_reflns_theta_max 57.27
_diffrn_reflns_theta_min 2.97
_diffrn_standards_decay_% 0
_diffrn_standards_interval_count 97
_diffrn_standards_number 3
_exptl_absorpt_coefficient_mu 1.316
_exptl_absorpt_correction_type none
_exptl_crystal_colour colorless
_exptl_crystal_density_diffrn 1.249
_exptl_crystal_description rhomboid
_exptl_crystal_F_000 1360
_exptl_crystal_preparation 'iso-butyl methylketone'
_exptl_crystal_size_max 0.5
_exptl_crystal_size_mid 0.2
_exptl_crystal_size_min 0.2
_refine_diff_density_max 0.232
_refine_diff_density_min -0.218
_refine_diff_density_rms 0.050
_refine_ls_abs_structure_details 'Flack H D (1983), Acta Cryst. A39, 876-881'
_refine_ls_abs_structure_Flack -0.05(7)
_refine_ls_extinction_coef 0.0020(3)
_refine_ls_extinction_expression Fc^*^=kFc[1+0.001xFc^2^\l^3^/sin(2\q)]^-1/4^
_refine_ls_extinction_method SHELXL
_refine_ls_goodness_of_fit_all 1.040
_refine_ls_goodness_of_fit_obs 1.116
_refine_ls_matrix_type full
_refine_ls_number_parameters 460
_refine_ls_number_reflns 2624
_refine_ls_number_restraints 0
_refine_ls_restrained_S_all 1.040
_refine_ls_restrained_S_obs 1.116
_refine_ls_R_factor_all 0.1080
_refine_ls_R_factor_obs 0.0684
_refine_ls_shift/esd_max 0.007
_refine_ls_shift/esd_mean 0.001
_refine_ls_structure_factor_coef Fsqd
_refine_ls_weighting_details 'w=1/[\s^2^(Fo^2^)+(0.0978P)^2^+1.7470P] where P=(Fo^2^+2Fc^2^)/3'
_refine_ls_weighting_scheme calc
_refine_ls_wR_factor_all 0.1917
_refine_ls_wR_factor_obs 0.1620
_reflns_number_observed 1781
_reflns_number_total 2624
_reflns_observed_criterion >2sigma(I)
_cod_data_source_file b200190jsup1.cif
_cod_data_source_block GR238576X
_cod_depositor_comments
;
The following automatic conversions were performed:

'_symmetry_cell_setting' value 'Orthorhombic' changed to
'orthorhombic' according to
/home/saulius/struct/CIF-dictionaries/cif_core.dic dictionary named
'cif_core.dic' version 2.4.2 from 2011-04-26.

Automatic conversion script
Id: cif_fix_values 1891 2012-01-12 08:04:46Z andrius 

The following automatic conversions were performed:

'_refine_ls_weighting_scheme' value 'calc
w=1/[\s^2^(Fo^2^)+(0.0978P)^2^+1.7470P] where P=(Fo^2^+2Fc^2^)/3' was
changed to 'calc'. New tag '_refine_ls_weighting_details' was
created. The value of the new tag was set to
'w=1/[\s^2^(Fo^2^)+(0.0978P)^2^+1.7470P] where P=(Fo^2^+2Fc^2^)/3'.

Automatic conversion script
Id: cif_fix_values 3143 2015-03-26 13:38:13Z robertas 
;
_cod_original_cell_volume 3451.0(12)
_cod_original_sg_symbol_H-M P212121
_cod_database_code 7213535

loop_
_symmetry_equiv_pos_as_xyz
'x, y, z'
'-x+1/2, -y, z+1/2'
'-x, y+1/2, -z+1/2'
'x+1/2, -y+1/2, -z'

loop_
_atom_site_aniso_label
_atom_site_aniso_U_11
_atom_site_aniso_U_22
_atom_site_aniso_U_33
_atom_site_aniso_U_23
_atom_site_aniso_U_13
_atom_site_aniso_U_12
S1 0.074(2) 0.070(2) 0.0595(14) -0.0092(13) -0.0099(14) -0.011(2)
C1 0.033(5) 0.061(6) 0.048(5) -0.012(5) 0.008(4) -0.001(5)
C2 0.059(7) 0.064(7) 0.040(5) -0.019(5) -0.003(4) 0.008(6)
O3 0.074(5) 0.046(4) 0.095(5) -0.026(3) -0.002(4) 0.009(4)
C3 0.045(6) 0.055(6) 0.057(5) -0.011(4) 0.001(5) 0.003(5)
C4 0.043(5) 0.054(6) 0.062(5) -0.009(5) -0.001(5) -0.003(5)
C5 0.039(5) 0.055(6) 0.050(5) -0.002(4) -0.007(4) -0.003(5)
F6 0.026(3) 0.093(4) 0.126(5) -0.038(4) -0.005(3) -0.003(3)
C6 0.028(5) 0.067(6) 0.074(6) -0.009(5) -0.017(5) 0.000(5)
C7 0.027(4) 0.053(5) 0.077(6) -0.016(5) 0.000(5) 0.003(4)
C8 0.032(4) 0.039(5) 0.055(5) 0.002(4) 0.000(4) 0.006(4)
F9 0.046(3) 0.036(2) 0.049(2) 0.007(2) 0.000(2) 0.004(2)
C9 0.034(5) 0.041(4) 0.032(4) 0.004(3) -0.003(4) 0.004(4)
C10 0.041(5) 0.040(4) 0.053(5) -0.001(4) 0.002(4) -0.005(4)
O11 0.067(4) 0.052(4) 0.053(3) 0.012(3) 0.004(3) -0.018(4)
C11 0.037(4) 0.048(5) 0.041(5) -0.005(4) 0.002(4) -0.001(5)
C12 0.037(5) 0.045(5) 0.044(5) -0.002(4) 0.003(4) 0.008(5)
C13 0.042(5) 0.038(4) 0.043(4) -0.007(4) 0.001(4) 0.002(4)
C14 0.038(5) 0.042(5) 0.059(5) -0.002(5) 0.008(4) -0.001(4)
C15 0.042(5) 0.053(5) 0.075(6) -0.003(5) 0.007(5) 0.012(5)
O16 0.049(4) 0.096(5) 0.084(5) 0.015(4) 0.020(4) 0.001(4)
C16 0.047(6) 0.061(6) 0.053(5) -0.002(5) 0.009(5) 0.005(5)
O17 0.048(4) 0.061(4) 0.050(3) -0.001(3) 0.012(3) -0.005(3)
C17 0.043(5) 0.041(5) 0.055(5) -0.008(4) 0.002(4) 0.002(4)
C18 0.064(6) 0.035(4) 0.063(5) -0.005(4) -0.006(5) 0.002(5)
C19 0.098(8) 0.066(6) 0.046(5) 0.013(5) -0.018(6) -0.014(7)
O20 0.071(5) 0.059(4) 0.096(5) -0.035(4) -0.006(4) 0.008(4)
C20 0.074(7) 0.052(6) 0.052(5) -0.019(5) 0.011(5) -0.005(6)
C21 0.040(5) 0.055(6) 0.091(7) -0.018(5) -0.011(5) 0.004(5)
C23 0.056(7) 0.055(6) 0.074(6) -0.008(5) -0.008(6) 0.005(5)
C24 0.079(9) 0.079(7) 0.066(7) 0.007(6) -0.005(6) 0.009(7)
O24 0.141(8) 0.127(7) 0.057(4) -0.032(5) -0.015(5) -0.018(7)
O25 0.084(6) 0.121(6) 0.086(5) -0.031(5) 0.012(5) -0.015(6)
C26 0.093(10) 0.111(10) 0.119(11) -0.034(9) -0.012(9) -0.025(9)
C27 0.092(9) 0.062(6) 0.107(8) -0.026(6) 0.005(8) 0.001(7)
C28 0.051(6) 0.100(8) 0.060(6) 0.003(6) 0.016(5) -0.007(6)
C29 0.067(8) 0.112(9) 0.117(8) 0.057(7) 0.008(8) -0.003(8)
C30 0.085(9) 0.207(14) 0.056(6) -0.035(8) 0.012(6) 0.005(12)
C53 0.201(25) 0.163(17) 0.177(19) 0.089(16) -0.012(17) 0.026(18)
C54 0.173(27) 0.460(63) 0.401(56) 0.196(50) 0.023(37) 0.050(41)
C55 0.318(56) 0.398(58) 0.490(73) 0.237(58) -0.232(57) -0.186(52)
C57 0.455(97) 0.483(88) 0.270(44) -0.180(55) -0.224(58) 0.235(76)
C56 0.452(59) 0.165(19) 0.168(19) 0.030(16) 0.002(29) -0.049(31)
C61 0.199(33) 0.594(86) 0.188(24) -0.119(36) 0.032(24) -0.089(46)
C62 0.494(114) 0.713(175) 0.477(106) 0.119(113) 0.192(102) -0.393(116)
C63 0.213(28) 0.156(20) 0.136(17) -0.040(16) 0.014(19) -0.061(21)

loop_
_atom_site_label
_atom_site_type_symbol
_atom_site_fract_x
_atom_site_fract_y
_atom_site_fract_z
_atom_site_U_iso_or_equiv
_atom_site_thermal_displace_type
_atom_site_occupancy
_atom_site_calc_flag
_atom_site_refinement_flags
S1 S -0.8196(4) -0.9095(2) -0.01758(8) 0.0678(8) Uani 1 d .
C1 C -1.1208(12) -1.3135(7) -0.2564(3) 0.048(2) Uani 1 d .
H1 H -1.0132(107) -1.2973(49) -0.2567(24) 0.030(21) Uiso 1 d .
C2 C -1.1227(14) -1.4027(7) -0.2671(3) 0.055(2) Uani 1 d .
H2 H -1.0159(131) -1.4274(62) -0.2723(30) 0.063(29) Uiso 1 d .
O3 O -1.2809(10) -1.5377(4) -0.2749(2) 0.072(2) Uani 1 d .
C3 C -1.2777(12) -1.4546(6) -0.2662(3) 0.052(2) Uani 1 d .
C4 C -1.4298(12) -1.4060(7) -0.2534(3) 0.053(2) Uani 1 d .
H4 H -1.5312(12) -1.4378(7) -0.2532(3) 0.064 Uiso 1 calc R
C5 C -1.4309(11) -1.3173(7) -0.2418(3) 0.048(2) Uani 1 d .
F6 F -1.7247(6) -1.3246(4) -0.2276(2) 0.082(2) Uani 1 d .
C6 C -1.5850(11) -1.2660(7) -0.2280(3) 0.056(3) Uani 1 d .
H6 H -1.6336(101) -1.2191(47) -0.2483(22) 0.035(21) Uiso 1 d .
C7 C -1.5619(10) -1.2267(6) -0.1807(3) 0.052(2) Uani 1 d .
H7A H -1.6585(10) -1.1890(6) -0.1732(3) 0.062 Uiso 1 calc R
H7B H -1.5568(10) -1.2764(6) -0.1591(3) 0.062 Uiso 1 calc R
C8 C -1.4016(10) -1.1693(5) -0.1769(3) 0.042(2) Uani 1 d .
H8 H -1.4154(10) -1.1143(5) -0.1954(3) 0.051 Uiso 1 calc R
F9 F -1.2393(6) -1.3036(2) -0.16658(13) 0.0437(11) Uani 1 d .
C9 C -1.2434(10) -1.2218(5) -0.1936(2) 0.036(2) Uani 1 d .
C10 C -1.2683(11) -1.2604(5) -0.2430(3) 0.045(2) Uani 1 d .
O11 O -1.0459(9) -1.1089(4) -0.2174(2) 0.057(2) Uani 1 d .
H11A H -0.9246(141) -1.0825(63) -0.2174(30) 0.074(30) Uiso 1 d .
C11 C -1.0737(11) -1.1772(6) -0.1845(3) 0.042(2) Uani 1 d .
H11 H -0.9658(102) -1.2270(49) -0.1831(24) 0.042(22) Uiso 1 d .
C12 C -1.0577(11) -1.1387(6) -0.1363(3) 0.042(2) Uani 1 d .
H12B H -1.0358(82) -1.1863(45) -0.1162(21) 0.018(18) Uiso 1 d .
H12A H -0.9368(99) -1.1040(47) -0.1390(22) 0.034(19) Uiso 1 d .
C13 C -1.2108(11) -1.0822(5) -0.1219(2) 0.041(2) Uani 1 d .
C14 C -1.3711(11) -1.1397(6) -0.1282(3) 0.046(2) Uani 1 d .
H14 H -1.3400(95) -1.1988(51) -0.1138(22) 0.034(20) Uiso 1 d .
C15 C -1.5086(12) -1.0833(6) -0.1038(3) 0.057(2) Uani 1 d .
H15A H -1.5426(12) -1.0306(6) -0.1214(3) 0.068 Uiso 1 calc R
H15B H -1.6068(12) -1.1203(6) -0.0970(3) 0.068 Uiso 1 calc R
O16 O -1.4469(9) -1.1220(5) -0.0269(2) 0.077(2) Uani 1 d .
C16 C -1.4152(12) -1.0548(6) -0.0608(3) 0.054(2) Uani 1 d .
H16 H -1.5023(104) -0.9905(56) -0.0448(27) 0.057(25) Uiso 1 d .
O17 O -1.1724(8) -1.1413(4) -0.0451(2) 0.053(2) Uani 1 d .
C17 C -1.2252(12) -1.0615(5) -0.0696(3) 0.047(2) Uani 1 d .
C18 C -1.2175(13) -0.9892(5) -0.1466(3) 0.054(2) Uani 1 d .
H18A H -1.2261(83) -0.9994(5) -0.1785(3) 0.081 Uiso 1 calc R
H18B H -1.1168(38) -0.9552(19) -0.1403(17) 0.081 Uiso 1 calc R
H18C H -1.3138(46) -0.9552(19) -0.1365(16) 0.081 Uiso 1 calc R
C19 C -1.2958(16) -1.1826(6) -0.2786(3) 0.070(3) Uani 1 d .
H19A H -1.3796(66) -1.1407(28) -0.2678(12) 0.105 Uiso 1 calc R
H19B H -1.3328(89) -1.2090(8) -0.3065(8) 0.105 Uiso 1 calc R
H19C H -1.1918(26) -1.1506(31) -0.2833(18) 0.105 Uiso 1 calc R
O20 O -1.1832(10) -0.9051(4) -0.0491(2) 0.075(2) Uani 1 d .
C20 C -1.1170(14) -0.9807(7) -0.0540(3) 0.059(3) Uani 1 d .
C21 C -0.9367(12) -0.9955(7) -0.0470(4) 0.062(3) Uani 1 d .
H21A H -0.8849(12) -1.0038(7) -0.0763(4) 0.074 Uiso 1 calc R
H21B H -0.9235(12) -1.0526(7) -0.0307(4) 0.074 Uiso 1 calc R
C23 C -0.8147(14) -0.8159(6) -0.0565(3) 0.062(3) Uani 1 d .
H23 H -0.9336(102) -0.7994(47) -0.0631(22) 0.030(19) Uiso 1 d .
C24 C -0.7274(16) -0.8461(8) -0.1000(4) 0.075(3) Uani 1 d .
O24 O -0.7811(13) -0.8933(6) -0.1291(2) 0.108(3) Uani 1 d .
O25 O -0.5727(12) -0.8176(6) -0.1001(3) 0.097(3) Uani 1 d .
C26 C -0.5277(18) -0.7662(10) -0.0596(5) 0.107(5) Uani 1 d .
H26A H -0.4644(18) -0.7116(10) -0.0671(5) 0.129 Uiso 1 calc R
H26B H -0.4614(18) -0.8034(10) -0.0392(5) 0.129 Uiso 1 calc R
C27 C -0.6976(16) -0.7418(7) -0.0389(4) 0.087(4) Uani 1 d .
H27A H -0.6920(16) -0.7429(7) -0.0063(4) 0.105 Uiso 1 calc R
H27B H -0.7345(16) -0.6817(7) -0.0486(4) 0.105 Uiso 1 calc R
C28 C -1.2955(13) -1.1544(8) -0.0100(3) 0.071(3) Uani 1 d .
C29 C -1.3068(16) -1.2557(9) -0.0017(5) 0.099(4) Uani 1 d .
H29A H -1.3912(93) -1.2677(11) 0.0207(26) 0.148 Uiso 1 calc R
H29B H -1.1999(41) -1.2780(15) 0.0086(33) 0.148 Uiso 1 calc R
H29C H -1.3366(127) -1.2862(12) -0.0292(10) 0.148 Uiso 1 calc R
C30 C -1.2401(17) -1.0995(10) 0.0324(3) 0.116(5) Uani 1 d .
H30A H -1.1198(22) -1.1025(59) 0.0355(20) 0.174 Uiso 1 calc R
H30B H -1.2920(106) -1.1254(46) 0.0587(5) 0.174 Uiso 1 calc R
H30C H -1.2742(115) -1.0369(19) 0.0293(16) 0.174 Uiso 1 calc R
C53 C -1.8706(35) -1.5990(15) -0.1088(7) 0.180(11) Uani 1 d .
C54 C -2.3944(47) -1.5421(33) -0.1297(15) 0.345(29) Uani 1 d .
C55 C -2.1384(66) -1.4943(33) -0.1059(20) 0.402(36) Uani 1 d .
C57 C -2.1715(91) -1.5443(46) -0.1398(16) 0.403(50) Uani 1 d .
C56 C -1.8346(53) -1.4693(16) -0.1555(8) 0.262(19) Uani 1 d .
C61 C -2.2046(61) -1.6771(48) -0.1550(11) 0.327(31) Uani 1 d .
C62 C -2.1817(103) -1.6235(65) -0.1246(28) 0.561(81) Uani 1 d .
C63 C -1.9243(39) -1.5349(18) -0.1293(8) 0.168(9) Uani 1 d .

loop_
_atom_type_symbol
_atom_type_description
_atom_type_scat_dispersion_real
_atom_type_scat_dispersion_imag
_atom_type_scat_source
C C 0.0181 0.0091 'International Tables Vol C Tables 4.2.6.8 and 6.1.1.4'
H H 0.0000 0.0000 'International Tables Vol C Tables 4.2.6.8 and 6.1.1.4'
O O 0.0492 0.0322 'International Tables Vol C Tables 4.2.6.8 and 6.1.1.4'
F F 0.0727 0.0534 'International Tables Vol C Tables 4.2.6.8 and 6.1.1.4'
S S 0.3331 0.5567 'International Tables Vol C Tables 4.2.6.8 and 6.1.1.4'

loop_
_geom_angle_atom_site_label_1
_geom_angle_atom_site_label_2
_geom_angle_atom_site_label_3
_geom_angle
C21 S1 C23 103.5(5)
C2 C1 C10 124.9(9)
C1 C2 C3 121.1(10)
O3 C3 C2 121.8(9)
O3 C3 C4 121.1(9)
C2 C3 C4 117.1(7)
C5 C4 C3 123.1(9)
C4 C5 C6 124.2(9)
C4 C5 C10 120.8(9)
C6 C5 C10 115.0(7)
F6 C6 C5 110.1(7)
F6 C6 C7 108.6(8)
C5 C6 C7 110.1(8)
C8 C7 C6 111.9(8)
C7 C8 C14 110.8(7)
C7 C8 C9 112.2(6)
C14 C8 C9 108.3(6)
F9 C9 C11 103.7(6)
F9 C9 C8 104.5(6)
C11 C9 C8 116.5(6)
F9 C9 C10 102.9(5)
C11 C9 C10 115.4(7)
C8 C9 C10 111.8(6)
C1 C10 C5 113.1(7)
C1 C10 C19 108.2(8)
C5 C10 C19 106.9(8)
C1 C10 C9 110.0(7)
C5 C10 C9 106.1(7)
C19 C10 C9 112.6(6)
O11 C11 C9 108.5(7)
O11 C11 C12 111.8(7)
C9 C11 C12 113.2(7)
C13 C12 C11 113.0(7)
C12 C13 C14 109.1(6)
C12 C13 C18 111.7(7)
C14 C13 C18 113.3(7)
C12 C13 C17 115.7(7)
C14 C13 C17 99.4(7)
C18 C13 C17 107.2(6)
C8 C14 C13 113.6(7)
C8 C14 C15 118.9(8)
C13 C14 C15 103.6(7)
C16 C15 C14 101.2(7)
C28 O16 C16 109.7(7)
O16 C16 C17 104.4(7)
O16 C16 C15 108.3(8)
C17 C16 C15 108.3(7)
C17 O17 C28 106.1(7)
O17 C17 C16 104.6(7)
O17 C17 C20 108.0(7)
C16 C17 C20 116.7(8)
O17 C17 C13 108.7(6)
C16 C17 C13 104.5(7)
C20 C17 C13 113.7(7)
O20 C20 C21 122.3(9)
O20 C20 C17 119.2(9)
C21 C20 C17 118.5(9)
C20 C21 S1 118.2(7)
C27 C23 C24 102.6(9)
C27 C23 S1 109.7(7)
C24 C23 S1 109.5(7)
O24 C24 O25 121.8(12)
O24 C24 C23 128.4(12)
O25 C24 C23 109.7(10)
C24 O25 C26 113.2(10)
O25 C26 C27 103.7(10)
C23 C27 C26 103.6(8)
O16 C28 O17 106.3(7)
O16 C28 C29 110.1(9)
O17 C28 C29 106.8(9)
O16 C28 C30 111.3(10)
O17 C28 C30 109.0(8)
C29 C28 C30 113.1(11)
C57 C54 C62 36.7(28)
C57 C55 C63 73.7(56)
C57 C55 C62 37.0(42)
C63 C55 C62 76.2(35)
C62 C57 C55 105.0(68)
C62 C57 C54 83.8(76)
C55 C57 C54 93.4(53)
C62 C57 C63 94.1(53)
C55 C57 C63 68.4(46)
C54 C57 C63 160.6(29)
C62 C57 C61 34.5(54)
C55 C57 C61 139.3(56)
C54 C57 C61 85.8(42)
C63 C57 C61 103.4(28)
C62 C61 C57 35.6(49)
C57 C62 C61 109.9(86)
C57 C62 C55 38.0(38)
C61 C62 C55 147.8(77)
C57 C62 C54 59.5(65)
C61 C62 C54 101.2(86)
C55 C62 C54 67.5(43)
C53 C63 C56 128.8(35)
C53 C63 C55 111.8(26)
C56 C63 C55 115.5(27)
C53 C63 C57 112.1(31)
C56 C63 C57 116.9(35)
C55 C63 C57 37.9(19)

loop_
_geom_bond_atom_site_label_1
_geom_bond_atom_site_label_2
_geom_bond_distance
S1 C21 1.792(9)
S1 C23 1.792(10)
C1 C2 1.342(13)
C1 C10 1.461(12)
C2 C3 1.446(14)
O3 C3 1.243(10)
C3 C4 1.452(13)
C4 C5 1.343(12)
C5 C6 1.493(13)
C5 C10 1.536(12)
F6 C6 1.402(10)
C6 C7 1.531(13)
C7 C8 1.529(12)
C8 C14 1.530(12)
C8 C9 1.554(11)
F9 C9 1.443(8)
C9 C11 1.521(11)
C9 C10 1.584(11)
C10 C19 1.570(11)
O11 C11 1.415(10)
C11 C12 1.544(11)
C12 C13 1.531(11)
C13 C14 1.537(12)
C13 C18 1.547(11)
C13 C17 1.589(11)
C14 C15 1.548(12)
C15 C16 1.536(13)
O16 C28 1.386(12)
O16 C16 1.430(11)
C16 C17 1.534(13)
O17 C17 1.438(10)
O17 C28 1.442(11)
C17 C20 1.533(12)
O20 C20 1.233(11)
C20 C21 1.462(14)
C23 C27 1.521(15)
C23 C24 1.53(2)
C24 O24 1.184(13)
C24 O25 1.298(14)
O25 C26 1.465(14)
C26 C27 1.52(2)
C28 C29 1.51(2)
C28 C30 1.558(14)
C53 C63 1.20(3)
C54 C57 1.79(8)
C54 C62 2.07(11)
C55 C57 1.27(6)
C55 C63 1.93(7)
C55 C62 2.00(12)
C57 C62 1.25(10)
C57 C63 1.99(7)
C57 C61 2.01(10)
C56 C63 1.43(3)
C61 C62 1.21(11)
